data_7719515
loop_
_publ_author_name
'Chalkidis, Savvas G.'
'Tsoureas, Nikolaos'
'Nolan, Steven P.'
'Vougioukalakis, Georgios C.'

_publ_section_title
;
 A straightforward approach to robust thiazolylidene gold complexes:
 efficient catalysts for propargylamide cycloisomerizations.
;
_journal_issue 39
_journal_name_full 'Dalton transactions (Cambridge, England : 2003)'
_journal_page_first 14659
_journal_page_last 14663
_journal_paper_doi 10.1039/d5dt02258d
_journal_volume 54
_journal_year 2025
_chemical_formula_moiety 'C19 H25 Au Cl N S'
_chemical_formula_sum 'C19 H25 Au Cl N S'
_chemical_formula_weight 531.88
_chemical_name_common 2c
_chemical_name_systematic 2c
_space_group_crystal_system monoclinic
_space_group_IT_number 14
_space_group_name_Hall '-P 2yn'
_space_group_name_H-M_alt 'P 1 21/n 1'
_atom_sites_solution_hydrogens geom
_atom_sites_solution_primary dual
_audit_creation_date 2025-05-16
_audit_creation_method
;
Olex2 1.5
(compiled 2025.04.05 svn.rf049d14d for OlexSys, GUI svn.r7224)
;
_audit_update_record
;
2025-08-11 deposited with the CCDC.	2025-09-23 downloaded from the CCDC.
;
_cell_angle_alpha 90
_cell_angle_beta 98.4350(10)
_cell_angle_gamma 90
_cell_formula_units_Z 4
_cell_length_a 8.7359(2)
_cell_length_b 18.3170(4)
_cell_length_c 12.0958(4)
_cell_measurement_reflns_used 9279
_cell_measurement_temperature 100.00
_cell_measurement_theta_max 30.490
_cell_measurement_theta_min 2.606
_cell_volume 1914.58(9)
_computing_cell_refinement 'SAINT V8.40B (Bruker AXS Inc, 2016)'
_computing_data_collection 'APEX 5 (Bruker AXS Inc, 2023)'
_computing_data_reduction 'SAINT V8.40B (Bruker AXS Inc, 2016)'
_computing_molecular_graphics 'Olex2 1.5 (Dolomanov et al., 2009)'
_computing_publication_material 'Olex2 1.5 (Dolomanov et al., 2009)'
_computing_structure_refinement 'XL  (Sheldrick, 2008)'
_computing_structure_solution 'XT  (Sheldrick, 2015)'
_diffrn_ambient_temperature 100.00
_diffrn_measured_fraction_theta_full 1.000
_diffrn_measured_fraction_theta_max 0.999
_diffrn_measurement_device_type 'Bruker D8-Venture with Photon-III'
_diffrn_measurement_method '/f and /w scans'
_diffrn_radiation_type MoK\a
_diffrn_radiation_wavelength 0.71073
_diffrn_reflns_av_R_equivalents 0.0679
_diffrn_reflns_av_unetI/netI 0.0294
_diffrn_reflns_Laue_measured_fraction_full 1.000
_diffrn_reflns_Laue_measured_fraction_max 0.999
_diffrn_reflns_limit_h_max 12
_diffrn_reflns_limit_h_min -12
_diffrn_reflns_limit_k_max 26
_diffrn_reflns_limit_k_min -22
_diffrn_reflns_limit_l_max 17
_diffrn_reflns_limit_l_min -17
_diffrn_reflns_number 69101
_diffrn_reflns_point_group_measured_fraction_full 1.000
_diffrn_reflns_point_group_measured_fraction_max 0.999
_diffrn_reflns_theta_full 25.242
_diffrn_reflns_theta_max 30.527
_diffrn_reflns_theta_min 2.033
_diffrn_source 'ImS Diamond'
_diffrn_source_current 1.4
_diffrn_source_power 0.07
_diffrn_source_voltage 50.0
_exptl_absorpt_coefficient_mu 7.932
_exptl_absorpt_correction_T_max 0.7570
_exptl_absorpt_correction_T_min 0.4078
_exptl_absorpt_correction_type numerical
_exptl_absorpt_process_details
;
SADABS-2016/2 (Bruker,2016/2) was used for absorption correction.
wR2(int) was 0.1846 before and 0.0807 after correction.
The Ratio of minimum to maximum transmission is 0.5387.
The \l/2 correction factor is Not present.
;
_exptl_crystal_colour colourless
_exptl_crystal_colour_primary colourless
_exptl_crystal_density_diffrn 1.845
_exptl_crystal_description plate
_exptl_crystal_F_000 1032
_exptl_crystal_recrystallization_method 'Re-crystallisation from solvent: CH2Cl2, n-C5H12'
_exptl_crystal_size_max 0.09
_exptl_crystal_size_mid 0.048
_exptl_crystal_size_min 0.01
_refine_diff_density_max 1.114
_refine_diff_density_min -0.602
_refine_diff_density_rms 0.126
_refine_ls_extinction_method none
_refine_ls_goodness_of_fit_ref 1.043
_refine_ls_hydrogen_treatment constr
_refine_ls_matrix_type full
_refine_ls_number_parameters 212
_refine_ls_number_reflns 5852
_refine_ls_number_restraints 0
_refine_ls_restrained_S_all 1.043
_refine_ls_R_factor_all 0.0271
_refine_ls_R_factor_gt 0.0211
_refine_ls_shift/su_max 0.004
_refine_ls_shift/su_mean 0.000
_refine_ls_structure_factor_coef Fsqd
_refine_ls_weighting_details 'w=1/[\s^2^(Fo^2^)+(0.0176P)^2^+0.9965P] where P=(Fo^2^+2Fc^2^)/3'
_refine_ls_weighting_scheme calc
_refine_ls_wR_factor_gt 0.0439
_refine_ls_wR_factor_ref 0.0458
_reflns_Friedel_coverage 0.000
_reflns_number_gt 5119
_reflns_number_total 5852
_reflns_threshold_expression 'I > 2\s(I)'
_cod_data_source_file d5dt02258d2.cif
_cod_data_source_block 2c
_cod_depositor_comments 'Adding full bibliography for 7719511--7719521.cif.'
_cod_database_code 7719515
_shelx_shelxl_version_number 2019/1
_shelx_space_group_comment
;
The symmetry employed for this shelxl refinement is uniquely defined
by the following loop, which should always be used as a source of
symmetry information in preference to the above space-group names.
They are only intended as comments.
;
_shelx_estimated_absorpt_t_max 0.925
_shelx_estimated_absorpt_t_min 0.535
_olex2_refinement_description
;
1. Fixed Uiso
 At 1.2 times of:
  All C(H) groups, All C(H,H) groups
 At 1.5 times of:
  All C(H,H,H) groups
2.a Ternary CH refined with riding coordinates:
 C17(H17), C14(H14)
2.b Secondary CH2 refined with riding coordinates:
 C5(H5A,H5B), C6(H6A,H6B), C7(H7A,H7B), C4(H4A,H4B)
2.c Aromatic/amide H refined with riding coordinates:
 C12(H12), C10(H10), C11(H11)
2.d Idealised Me refined as rotating group:
 C19(H19A,H19B,H19C), C18(H18A,H18B,H18C), C15(H15A,H15B,H15C), C16(H16A,H16B,
 H16C)
;
_olex2_submission_special_instructions 'No special instructions were received'

loop_
_space_group_symop_operation_xyz
'x, y, z'
'-x+1/2, y+1/2, -z+1/2'
'-x, -y, -z'
'x-1/2, -y-1/2, z-1/2'

loop_
_atom_site_label
_atom_site_type_symbol
_atom_site_fract_x
_atom_site_fract_y
_atom_site_fract_z
_atom_site_U_iso_or_equiv
_atom_site_adp_type
_atom_site_occupancy
_atom_site_site_symmetry_order
_atom_site_calc_flag
_atom_site_refinement_flags_posn
_atom_site_refinement_flags_adp
_atom_site_refinement_flags_occupancy
_atom_site_disorder_assembly
_atom_site_disorder_group
Au1 Au 0.43433(2) 0.67281(2) 0.22513(2) 0.01535(3) Uani 1 1 d . . . . .
Cl1 Cl 0.32917(7) 0.78332(3) 0.25765(6) 0.02232(12) Uani 1 1 d . . . . .
S1 S 0.41109(6) 0.50668(3) 0.13080(5) 0.01860(12) Uani 1 1 d . . . . .
N1 N 0.6537(2) 0.54642(10) 0.24863(17) 0.0131(4) Uani 1 1 d . . . . .
C5 C 0.7074(3) 0.32910(14) 0.1519(3) 0.0263(6) Uani 1 1 d . . . . .
H5A H 0.698497 0.275301 0.146490 0.032 Uiso 1 1 calc R U . . .
H5B H 0.771989 0.345794 0.096062 0.032 Uiso 1 1 calc R U . . .
C1 C 0.5163(3) 0.57450(13) 0.2034(2) 0.0152(4) Uani 1 1 d . . . . .
C3 C 0.6766(2) 0.47207(12) 0.2277(2) 0.0141(4) Uani 1 1 d . . . . .
C8 C 0.7774(2) 0.58987(11) 0.3100(2) 0.0129(4) Uani 1 1 d . . . . .
C6 C 0.7850(3) 0.34995(13) 0.2680(3) 0.0243(6) Uani 1 1 d . . . . .
H6A H 0.882952 0.322404 0.286012 0.029 Uiso 1 1 calc R U . . .
H6B H 0.716862 0.336248 0.323245 0.029 Uiso 1 1 calc R U . . .
C2 C 0.5544(3) 0.44146(13) 0.1631(2) 0.0174(5) Uani 1 1 d . . . . .
C13 C 0.7845(2) 0.59729(12) 0.4254(2) 0.0146(4) Uani 1 1 d . . . . .
C12 C 0.9073(3) 0.63786(12) 0.4815(2) 0.0171(5) Uani 1 1 d . . . . .
H12 H 0.914760 0.645177 0.559867 0.021 Uiso 1 1 calc R U . . .
C9 C 0.8876(3) 0.61974(12) 0.2491(2) 0.0141(4) Uani 1 1 d . . . . .
C19 C 0.5599(3) 0.62075(15) 0.5286(2) 0.0233(5) Uani 1 1 d . . . . .
H19A H 0.621642 0.656584 0.576071 0.035 Uiso 1 1 calc R U . . .
H19B H 0.486244 0.597298 0.571095 0.035 Uiso 1 1 calc R U . . .
H19C H 0.503344 0.645420 0.463157 0.035 Uiso 1 1 calc R U . . .
C18 C 0.7475(3) 0.51857(15) 0.5899(2) 0.0253(5) Uani 1 1 d . . . . .
H18A H 0.821276 0.484459 0.564314 0.038 Uiso 1 1 calc R U . . .
H18B H 0.669776 0.491200 0.623668 0.038 Uiso 1 1 calc R U . . .
H18C H 0.802635 0.551852 0.645477 0.038 Uiso 1 1 calc R U . . .
C10 C 1.0089(3) 0.65874(12) 0.3099(2) 0.0171(5) Uani 1 1 d . . . . .
H10 H 1.086245 0.679539 0.272004 0.021 Uiso 1 1 calc R U . . .
C7 C 0.8192(3) 0.43182(12) 0.2771(2) 0.0192(5) Uani 1 1 d . . . . .
H7A H 0.848592 0.445762 0.356497 0.023 Uiso 1 1 calc R U . . .
H7B H 0.906061 0.444125 0.236345 0.023 Uiso 1 1 calc R U . . .
C4 C 0.5448(3) 0.36354(13) 0.1255(2) 0.0224(5) Uani 1 1 d . . . . .
H4A H 0.507860 0.361016 0.044246 0.027 Uiso 1 1 calc R U . . .
H4B H 0.470839 0.336539 0.164999 0.027 Uiso 1 1 calc R U . . .
C17 C 0.6673(3) 0.56273(13) 0.4902(2) 0.0178(5) Uani 1 1 d . . . . .
H17 H 0.602383 0.528335 0.438914 0.021 Uiso 1 1 calc R U . . .
C11 C 1.0186(3) 0.66766(12) 0.4237(2) 0.0181(5) Uani 1 1 d . . . . .
H11 H 1.102377 0.694475 0.463229 0.022 Uiso 1 1 calc R U . . .
C15 C 0.8252(4) 0.68737(16) 0.0695(3) 0.0287(6) Uani 1 1 d . . . . .
H15A H 0.725919 0.702042 0.091206 0.043 Uiso 1 1 calc R U . . .
H15B H 0.814308 0.682881 -0.012014 0.043 Uiso 1 1 calc R U . . .
H15C H 0.903741 0.724296 0.094873 0.043 Uiso 1 1 calc R U . . .
C14 C 0.8748(3) 0.61360(13) 0.1234(2) 0.0187(5) Uani 1 1 d . . . . .
H14 H 0.792133 0.577138 0.097483 0.022 Uiso 1 1 calc R U . . .
C16 C 1.0255(3) 0.58696(17) 0.0867(3) 0.0310(6) Uani 1 1 d . . . . .
H16A H 1.107638 0.622721 0.109010 0.046 Uiso 1 1 calc R U . . .
H16B H 1.010556 0.581157 0.005277 0.046 Uiso 1 1 calc R U . . .
H16C H 1.054752 0.539920 0.122244 0.046 Uiso 1 1 calc R U . . .

loop_
_atom_site_aniso_label
_atom_site_aniso_U_11
_atom_site_aniso_U_22
_atom_site_aniso_U_33
_atom_site_aniso_U_23
_atom_site_aniso_U_13
_atom_site_aniso_U_12
Au1 0.01239(4) 0.01753(5) 0.01608(5) 0.00239(3) 0.00194(3) 0.00038(3)
Cl1 0.0219(3) 0.0199(3) 0.0265(3) 0.0040(2) 0.0079(2) 0.0037(2)
S1 0.0142(2) 0.0227(3) 0.0178(3) -0.0015(2) -0.0013(2) -0.0034(2)
N1 0.0122(8) 0.0144(8) 0.0129(10) -0.0002(7) 0.0025(7) -0.0009(7)
C5 0.0233(12) 0.0195(12) 0.0379(17) -0.0115(11) 0.0098(12) -0.0044(9)
C1 0.0133(9) 0.0202(10) 0.0125(12) 0.0019(9) 0.0026(8) -0.0019(8)
C3 0.0148(10) 0.0144(10) 0.0134(11) -0.0009(8) 0.0034(8) -0.0031(8)
C8 0.0115(9) 0.0116(9) 0.0149(12) -0.0018(8) -0.0009(8) -0.0011(7)
C6 0.0189(11) 0.0156(10) 0.0385(17) -0.0032(11) 0.0045(11) 0.0021(9)
C2 0.0175(10) 0.0181(10) 0.0169(13) -0.0013(9) 0.0039(9) -0.0040(8)
C13 0.0142(10) 0.0144(10) 0.0150(12) 0.0003(8) 0.0014(9) 0.0017(8)
C12 0.0192(10) 0.0162(10) 0.0152(12) -0.0018(9) 0.0002(9) -0.0008(8)
C9 0.0145(10) 0.0137(10) 0.0142(12) 0.0003(8) 0.0021(8) 0.0017(8)
C19 0.0196(11) 0.0299(13) 0.0214(14) -0.0020(11) 0.0064(10) 0.0001(10)
C18 0.0264(12) 0.0284(13) 0.0219(14) 0.0063(11) 0.0063(11) -0.0021(10)
C10 0.0138(10) 0.0167(10) 0.0209(13) -0.0002(9) 0.0028(9) -0.0033(8)
C7 0.0161(10) 0.0150(10) 0.0255(14) -0.0028(9) -0.0008(10) 0.0009(8)
C4 0.0233(12) 0.0204(11) 0.0235(14) -0.0068(10) 0.0035(10) -0.0087(9)
C17 0.0182(10) 0.0213(11) 0.0141(12) -0.0010(9) 0.0032(9) -0.0038(8)
C11 0.0167(10) 0.0137(10) 0.0222(13) -0.0006(9) -0.0028(9) -0.0018(8)
C15 0.0370(15) 0.0300(14) 0.0188(15) 0.0036(11) 0.0030(12) -0.0016(11)
C14 0.0181(11) 0.0209(11) 0.0178(13) -0.0020(9) 0.0054(9) -0.0062(8)
C16 0.0248(13) 0.0395(16) 0.0316(17) -0.0134(13) 0.0139(12) -0.0032(11)

loop_
_atom_type_symbol
_atom_type_description
_atom_type_scat_dispersion_real
_atom_type_scat_dispersion_imag
_atom_type_scat_source
C C 0.0033 0.0016 'International Tables Vol C Tables 4.2.6.8 and 6.1.1.4'
H H 0.0000 0.0000 'International Tables Vol C Tables 4.2.6.8 and 6.1.1.4'
Au Au -2.0133 8.8022 'International Tables Vol C Tables 4.2.6.8 and 6.1.1.4'
Cl Cl 0.1484 0.1585 'International Tables Vol C Tables 4.2.6.8 and 6.1.1.4'
N N 0.0061 0.0033 'International Tables Vol C Tables 4.2.6.8 and 6.1.1.4'
S S 0.1246 0.1234 'International Tables Vol C Tables 4.2.6.8 and 6.1.1.4'

loop_
_geom_angle_atom_site_label_1
_geom_angle_atom_site_label_2
_geom_angle_atom_site_label_3
_geom_angle
_geom_angle_site_symmetry_1
_geom_angle_site_symmetry_3
_geom_angle_publ_flag
C1 Au1 Cl1 176.26(7) . . ?
C1 S1 C2 93.95(11) . . ?
C1 N1 C3 116.05(19) . . ?
C1 N1 C8 123.34(18) . . ?
C3 N1 C8 120.50(18) . . ?
H5A C5 H5B 108.0 . . ?
C6 C5 H5A 109.4 . . ?
C6 C5 H5B 109.4 . . ?
C6 C5 C4 111.2(2) . . ?
C4 C5 H5A 109.4 . . ?
C4 C5 H5B 109.4 . . ?
S1 C1 Au1 123.66(12) . . ?
N1 C1 Au1 127.97(17) . . ?
N1 C1 S1 108.13(16) . . ?
N1 C3 C7 122.56(19) . . ?
C2 C3 N1 112.7(2) . . ?
C2 C3 C7 124.7(2) . . ?
C13 C8 N1 118.99(19) . . ?
C13 C8 C9 123.6(2) . . ?
C9 C8 N1 117.4(2) . . ?
C5 C6 H6A 109.3 . . ?
C5 C6 H6B 109.3 . . ?
C5 C6 C7 111.7(2) . . ?
H6A C6 H6B 107.9 . . ?
C7 C6 H6A 109.3 . . ?
C7 C6 H6B 109.3 . . ?
C3 C2 S1 109.15(17) . . ?
C3 C2 C4 125.2(2) . . ?
C4 C2 S1 125.62(18) . . ?
C8 C13 C12 117.1(2) . . ?
C8 C13 C17 122.8(2) . . ?
C12 C13 C17 120.0(2) . . ?
C13 C12 H12 119.7 . . ?
C11 C12 C13 120.6(2) . . ?
C11 C12 H12 119.7 . . ?
C8 C9 C14 122.8(2) . . ?
C10 C9 C8 116.7(2) . . ?
C10 C9 C14 120.4(2) . . ?
H19A C19 H19B 109.5 . . ?
H19A C19 H19C 109.5 . . ?
H19B C19 H19C 109.5 . . ?
C17 C19 H19A 109.5 . . ?
C17 C19 H19B 109.5 . . ?
C17 C19 H19C 109.5 . . ?
H18A C18 H18B 109.5 . . ?
H18A C18 H18C 109.5 . . ?
H18B C18 H18C 109.5 . . ?
C17 C18 H18A 109.5 . . ?
C17 C18 H18B 109.5 . . ?
C17 C18 H18C 109.5 . . ?
C9 C10 H10 119.4 . . ?
C11 C10 C9 121.2(2) . . ?
C11 C10 H10 119.4 . . ?
C3 C7 C6 108.17(19) . . ?
C3 C7 H7A 110.1 . . ?
C3 C7 H7B 110.1 . . ?
C6 C7 H7A 110.1 . . ?
C6 C7 H7B 110.1 . . ?
H7A C7 H7B 108.4 . . ?
C5 C4 H4A 110.0 . . ?
C5 C4 H4B 110.0 . . ?
C2 C4 C5 108.54(19) . . ?
C2 C4 H4A 110.0 . . ?
C2 C4 H4B 110.0 . . ?
H4A C4 H4B 108.4 . . ?
C13 C17 C19 110.9(2) . . ?
C13 C17 C18 111.2(2) . . ?
C13 C17 H17 107.9 . . ?
C19 C17 H17 107.9 . . ?
C18 C17 C19 110.9(2) . . ?
C18 C17 H17 107.9 . . ?
C12 C11 H11 119.6 . . ?
C10 C11 C12 120.7(2) . . ?
C10 C11 H11 119.6 . . ?
H15A C15 H15B 109.5 . . ?
H15A C15 H15C 109.5 . . ?
H15B C15 H15C 109.5 . . ?
C14 C15 H15A 109.5 . . ?
C14 C15 H15B 109.5 . . ?
C14 C15 H15C 109.5 . . ?
C9 C14 C15 109.7(2) . . ?
C9 C14 H14 108.0 . . ?
C9 C14 C16 112.1(2) . . ?
C15 C14 H14 108.0 . . ?
C16 C14 C15 111.0(2) . . ?
C16 C14 H14 108.0 . . ?
C14 C16 H16A 109.5 . . ?
C14 C16 H16B 109.5 . . ?
C14 C16 H16C 109.5 . . ?
H16A C16 H16B 109.5 . . ?
H16A C16 H16C 109.5 . . ?
H16B C16 H16C 109.5 . . ?

loop_
_geom_bond_atom_site_label_1
_geom_bond_atom_site_label_2
_geom_bond_distance
_geom_bond_site_symmetry_2
_geom_bond_publ_flag
Au1 Cl1 2.2808(6) . ?
Au1 C1 1.970(2) . ?
S1 C1 1.710(2) . ?
S1 C2 1.733(2) . ?
N1 C1 1.346(3) . ?
N1 C3 1.405(3) . ?
N1 C8 1.455(3) . ?
C5 H5A 0.9900 . ?
C5 H5B 0.9900 . ?
C5 C6 1.516(4) . ?
C5 C4 1.544(4) . ?
C3 C2 1.349(3) . ?
C3 C7 1.495(3) . ?
C8 C13 1.395(3) . ?
C8 C9 1.406(3) . ?
C6 H6A 0.9900 . ?
C6 H6B 0.9900 . ?
C6 C7 1.530(3) . ?
C2 C4 1.496(3) . ?
C13 C12 1.396(3) . ?
C13 C17 1.515(3) . ?
C12 H12 0.9500 . ?
C12 C11 1.390(3) . ?
C9 C10 1.394(3) . ?
C9 C14 1.512(3) . ?
C19 H19A 0.9800 . ?
C19 H19B 0.9800 . ?
C19 H19C 0.9800 . ?
C19 C17 1.534(3) . ?
C18 H18A 0.9800 . ?
C18 H18B 0.9800 . ?
C18 H18C 0.9800 . ?
C18 C17 1.534(4) . ?
C10 H10 0.9500 . ?
C10 C11 1.377(4) . ?
C7 H7A 0.9900 . ?
C7 H7B 0.9900 . ?
C4 H4A 0.9900 . ?
C4 H4B 0.9900 . ?
C17 H17 1.0000 . ?
C11 H11 0.9500 . ?
C15 H15A 0.9800 . ?
C15 H15B 0.9800 . ?
C15 H15C 0.9800 . ?
C15 C14 1.535(4) . ?
C14 H14 1.0000 . ?
C14 C16 1.529(3) . ?
C16 H16A 0.9800 . ?
C16 H16B 0.9800 . ?
C16 H16C 0.9800 . ?

loop_
_geom_torsion_atom_site_label_1
_geom_torsion_atom_site_label_2
_geom_torsion_atom_site_label_3
_geom_torsion_atom_site_label_4
_geom_torsion
_geom_torsion_site_symmetry_1
_geom_torsion_site_symmetry_2
_geom_torsion_site_symmetry_3
_geom_torsion_site_symmetry_4
_geom_torsion_publ_flag
S1 C2 C4 C5 168.5(2) . . . . ?
N1 C3 C2 S1 -0.7(3) . . . . ?
N1 C3 C2 C4 179.3(2) . . . . ?
N1 C3 C7 C6 162.5(2) . . . . ?
N1 C8 C13 C12 178.39(19) . . . . ?
N1 C8 C13 C17 -0.8(3) . . . . ?
N1 C8 C9 C10 -177.48(19) . . . . ?
N1 C8 C9 C14 5.1(3) . . . . ?
C5 C6 C7 C3 47.6(3) . . . . ?
C1 S1 C2 C3 0.3(2) . . . . ?
C1 S1 C2 C4 -179.7(2) . . . . ?
C1 N1 C3 C2 0.9(3) . . . . ?
C1 N1 C3 C7 -176.5(2) . . . . ?
C1 N1 C8 C13 90.7(3) . . . . ?
C1 N1 C8 C9 -91.9(3) . . . . ?
C3 N1 C1 Au1 173.88(17) . . . . ?
C3 N1 C1 S1 -0.6(2) . . . . ?
C3 N1 C8 C13 -93.2(3) . . . . ?
C3 N1 C8 C9 84.2(3) . . . . ?
C3 C2 C4 C5 -11.5(4) . . . . ?
C8 N1 C1 Au1 -9.9(3) . . . . ?
C8 N1 C1 S1 175.66(17) . . . . ?
C8 N1 C3 C2 -175.5(2) . . . . ?
C8 N1 C3 C7 7.1(3) . . . . ?
C8 C13 C12 C11 -1.5(3) . . . . ?
C8 C13 C17 C19 -107.7(2) . . . . ?
C8 C13 C17 C18 128.5(2) . . . . ?
C8 C9 C10 C11 -0.4(3) . . . . ?
C8 C9 C14 C15 105.4(2) . . . . ?
C8 C9 C14 C16 -130.8(2) . . . . ?
C6 C5 C4 C2 44.2(3) . . . . ?
C2 S1 C1 Au1 -174.60(15) . . . . ?
C2 S1 C1 N1 0.16(18) . . . . ?
C2 C3 C7 C6 -14.5(3) . . . . ?
C13 C8 C9 C10 -0.2(3) . . . . ?
C13 C8 C9 C14 -177.6(2) . . . . ?
C13 C12 C11 C10 1.0(3) . . . . ?
C12 C13 C17 C19 73.2(3) . . . . ?
C12 C13 C17 C18 -50.6(3) . . . . ?
C9 C8 C13 C12 1.1(3) . . . . ?
C9 C8 C13 C17 -178.0(2) . . . . ?
C9 C10 C11 C12 0.0(3) . . . . ?
C10 C9 C14 C15 -71.9(3) . . . . ?
C10 C9 C14 C16 51.9(3) . . . . ?
C7 C3 C2 S1 176.7(2) . . . . ?
C7 C3 C2 C4 -3.3(4) . . . . ?
C4 C5 C6 C7 -65.8(3) . . . . ?
C17 C13 C12 C11 177.7(2) . . . . ?
C14 C9 C10 C11 177.1(2) . . . . ?
